data_4126509
loop_
_publ_author_name
'Cammarota, Ryan C.'
'Vollmer, Matthew V.'
'Xie, Jing'
'Ye, Jingyun'
'Linehan, John C.'
'Burgess, Samantha A.'
'Appel, Aaron M.'
'Gagliardi, Laura'
'Lu, Connie C.'

_publ_section_title
;
 A bimetallic nickel-gallium complex catalyzes CO2 hydrogenation via the
 intermediacy of an anionic d(10) nickel hydride.
;
_journal_name_full 'Journal of the American Chemical Society'
_journal_paper_doi 10.1021/jacs.7b07911
_journal_year 2017
_chemical_formula_moiety 'C39 H60 Ga N4 Ni P3, C36 H30 N P2'
_chemical_formula_sum 'C75 H90 Ga N5 Ni P5'
_chemical_formula_weight 1344.79
_chemical_name_common PPNLGaNiH
_space_group_crystal_system monoclinic
_space_group_IT_number 14
_space_group_name_Hall '-P 2ybc'
_space_group_name_H-M_alt 'P 1 21/c 1'
_symmetry_space_group_name_Hall '-P 2ybc'
_symmetry_space_group_name_H-M 'P 1 21/c 1'
_atom_sites_solution_hydrogens mixed
_audit_creation_method SHELXL-2014/7
_cell_angle_alpha 90
_cell_angle_beta 103.819(2)
_cell_angle_gamma 90
_cell_formula_units_Z 4
_cell_length_a 22.6991(12)
_cell_length_b 13.8494(7)
_cell_length_c 25.4751(12)
_cell_measurement_reflns_used 9802
_cell_measurement_temperature 123(2)
_cell_measurement_theta_max 33.21
_cell_measurement_theta_min 2.35
_cell_volume 7776.8(7)
_computing_cell_refinement 'SAINT, Bruker'
_computing_data_collection 'APEX3, Bruker'
_computing_molecular_graphics 'Shelxle-(Rev. 825) (Huebschle, C. B., 2011)'
_computing_structure_refinement 'SHELXL-2014/7 (Sheldrick, 2014)'
_computing_structure_solution 'SHELXT-2014/7 (Sheldrick, 2014)'
_diffrn_ambient_temperature 123(2)
_diffrn_measured_fraction_theta_full 0.999
_diffrn_measured_fraction_theta_max 0.998
_diffrn_measurement_device_type 'Bruker Photon-II CMOS'
_diffrn_measurement_method '\f and \w scans'
_diffrn_radiation_type MoK\a
_diffrn_radiation_wavelength 0.71073
_diffrn_reflns_av_R_equivalents 0.0543
_diffrn_reflns_av_unetI/netI 0.0468
_diffrn_reflns_Laue_measured_fraction_full 0.999
_diffrn_reflns_Laue_measured_fraction_max 0.998
_diffrn_reflns_limit_h_max 34
_diffrn_reflns_limit_h_min -34
_diffrn_reflns_limit_k_max 21
_diffrn_reflns_limit_k_min -21
_diffrn_reflns_limit_l_max 38
_diffrn_reflns_limit_l_min -39
_diffrn_reflns_number 175554
_diffrn_reflns_point_group_measured_fraction_full 0.999
_diffrn_reflns_point_group_measured_fraction_max 0.998
_diffrn_reflns_theta_full 25.242
_diffrn_reflns_theta_max 33.182
_diffrn_reflns_theta_min 2.208
_exptl_absorpt_coefficient_mu 0.732
_exptl_absorpt_correction_T_max 0.7465
_exptl_absorpt_correction_T_min 0.7014
_exptl_absorpt_correction_type multi-scan
_exptl_absorpt_process_details 'SADABS, R. Blessing, 1995'
_exptl_crystal_colour yellow
_exptl_crystal_density_diffrn 1.149
_exptl_crystal_description prism
_exptl_crystal_F_000 2836
_exptl_crystal_size_max 0.120
_exptl_crystal_size_mid 0.100
_exptl_crystal_size_min 0.080
_exptl_transmission_factor_max 0.7465
_exptl_transmission_factor_min 0.7014
_refine_diff_density_max 2.647
_refine_diff_density_min -3.169
_refine_diff_density_rms 0.091
_refine_ls_extinction_method none
_refine_ls_goodness_of_fit_ref 1.127
_refine_ls_hydrogen_treatment mixed
_refine_ls_matrix_type full
_refine_ls_number_parameters 712
_refine_ls_number_reflns 29695
_refine_ls_number_restraints 24
_refine_ls_restrained_S_all 1.127
_refine_ls_R_factor_all 0.0874
_refine_ls_R_factor_gt 0.0601
_refine_ls_shift/su_max 0.003
_refine_ls_shift/su_mean 0.000
_refine_ls_structure_factor_coef Fsqd
_refine_ls_weighting_details 'w=1/[\s^2^(Fo^2^)+(0.0699P)^2^+5.1696P] where P=(Fo^2^+2Fc^2^)/3'
_refine_ls_weighting_scheme calc
_refine_ls_wR_factor_gt 0.1516
_refine_ls_wR_factor_ref 0.1638
_reflns_Friedel_coverage 0.000
_reflns_number_gt 20428
_reflns_number_total 29695
_reflns_threshold_expression 'I > 2\s(I)'
_cod_data_source_file ja7b07911_si_001.cif
_cod_data_source_block mo_17005_0m_a_sqd
_cod_database_code 4126509
_shelx_shelxl_version_number 2014/7
_shelx_space_group_comment
;
The symmetry employed for this shelxl refinement is uniquely defined
by the following loop, which should always be used as a source of
symmetry information in preference to the above space-group names.
They are only intended as comments.
;
_shelx_estimated_absorpt_t_min 0.917
_shelx_estimated_absorpt_t_max 0.944

loop_
_space_group_symop_operation_xyz
'x, y, z'
'-x, y+1/2, -z+1/2'
'-x, -y, -z'
'x, -y-1/2, z-1/2'

loop_
_atom_site_label
_atom_site_type_symbol
_atom_site_fract_x
_atom_site_fract_y
_atom_site_fract_z
_atom_site_U_iso_or_equiv
_atom_site_adp_type
_atom_site_occupancy
_atom_site_site_symmetry_order
_atom_site_calc_flag
_atom_site_refinement_flags_posn
_atom_site_refinement_flags_adp
_atom_site_refinement_flags_occupancy
_atom_site_disorder_assembly
_atom_site_disorder_group
Ga01 Ga 0.22891(2) 0.50643(2) 0.69798(2) 0.01653(5) Uani 1 1 d . . . . .
P003 P 0.15702(2) 0.54367(4) 0.78235(2) 0.01836(10) Uani 1 1 d . U . . .
P004 P 0.11660(3) 0.61324(4) 0.63500(2) 0.02482(11) Uani 1 1 d . . . . .
P005 P 0.12751(3) 0.35593(4) 0.67389(2) 0.02612(12) Uani 1 1 d . . . . .
P006 P 0.26045(3) 0.47271(4) 0.38484(2) 0.02499(10) Uani 1 1 d . . . . .
P007 P 0.38198(3) 0.47921(4) 0.35142(2) 0.02327(11) Uani 1 1 d . . . . .
N00C N 0.32054(9) 0.45727(16) 0.36667(9) 0.0324(4) Uani 1 1 d . . . . .
C00E C 0.33007(9) 0.47395(16) 0.78967(8) 0.0220(4) Uani 1 1 d . . . . .
C00G C 0.33658(10) 0.44896(17) 0.65112(8) 0.0245(4) Uani 1 1 d . . . . .
C00H C 0.28796(10) 0.38295(16) 0.63502(8) 0.0245(4) Uani 1 1 d . . . . .
C00I C 0.18754(10) 0.68086(16) 0.63364(9) 0.0260(4) Uani 1 1 d . . . . .
H00A H 0.1869 0.6996 0.5960 0.031 Uiso 1 1 calc R U . . .
H00B H 0.1898 0.7405 0.6554 0.031 Uiso 1 1 calc R U . . .
C00J C 0.29010(12) 0.32042(18) 0.59178(9) 0.0307(5) Uani 1 1 d . . . . .
H00J H 0.2594 0.2730 0.5809 0.037 Uiso 1 1 calc R U . . .
C00K C 0.44307(12) 0.4181(2) 0.39731(10) 0.0346(3) Uani 1 1 d . . . . .
C00L C 0.15705(14) 0.6724(2) 0.80318(13) 0.0452(3) Uani 1 1 d . U . . .
H00L H 0.1776 0.6762 0.8425 0.054 Uiso 1 1 calc R U . . .
C00M C 0.38156(10) 0.43116(16) 0.28581(9) 0.0248(4) Uani 1 1 d . . . . .
C00N C 0.12274(10) 0.48298(16) 0.83403(9) 0.0250(4) Uani 1 1 d . . . . .
H00N H 0.1359 0.4140 0.8348 0.030 Uiso 1 1 calc R U . . .
C00O C 0.29545(10) 0.66577(16) 0.66842(9) 0.0255(4) Uani 1 1 d . . . . .
C00P C 0.38182(10) 0.4560(2) 0.62340(9) 0.0332(5) Uani 1 1 d . . . . .
H00P H 0.4132 0.5024 0.6342 0.040 Uiso 1 1 calc R U . . .
C00Q C 0.19857(10) 0.49508(15) 0.32714(9) 0.0231(4) Uani 1 1 d . . . . .
C00R C 0.19200(11) 0.32029(16) 0.64387(10) 0.0292(5) Uani 1 1 d . . . . .
H00C H 0.2044 0.2531 0.6544 0.035 Uiso 1 1 calc R U . . .
H00D H 0.1788 0.3230 0.6039 0.035 Uiso 1 1 calc R U . . .
C00S C 0.28822(10) 0.55209(16) 0.48739(9) 0.02499(10) Uani 1 1 d . . . . .
H00S H 0.3028 0.4895 0.4991 0.030 Uiso 1 1 calc R U . . .
C00T C 0.39985(10) 0.60558(16) 0.35117(9) 0.0248(4) Uani 1 1 d . . . . .
C00U C 0.34703(10) 0.60939(17) 0.69273(8) 0.0258(4) Uani 1 1 d . . . . .
C00V C 0.34946(12) 0.34620(18) 0.26983(10) 0.0319(5) Uani 1 1 d . . . . .
H00V H 0.3260 0.3181 0.2922 0.038 Uiso 1 1 calc R U . . .
C00W C 0.26206(10) 0.56836(16) 0.43283(9) 0.02499(10) Uani 1 1 d . . . . .
C00X C 0.42021(10) 0.4220(2) 0.76071(10) 0.0344(6) Uani 1 1 d . . . . .
H00X H 0.4415 0.4162 0.7330 0.041 Uiso 1 1 calc R U . . .
C00Y C 0.35784(10) 0.43894(19) 0.84164(9) 0.0285(5) Uani 1 1 d . . . . .
H00Y H 0.3373 0.4451 0.8699 0.034 Uiso 1 1 calc R U . . .
C00Z C 0.14527(12) 0.5199(2) 0.89206(10) 0.0337(5) Uani 1 1 d . . . . .
H00E H 0.1312 0.4765 0.9169 0.051 Uiso 1 1 calc R U . . .
H00F H 0.1293 0.5849 0.8949 0.051 Uiso 1 1 calc R U . . .
H00G H 0.1897 0.5219 0.9015 0.051 Uiso 1 1 calc R U . . .
C010 C 0.38173(12) 0.3953(2) 0.57948(10) 0.0390(6) Uani 1 1 d . . . . .
H010 H 0.4124 0.4009 0.5600 0.047 Uiso 1 1 calc R U . . .
Ni10 Ni 0.12521(2) 0.50506(2) 0.69813(2) 0.01901(6) Uani 1 1 d . . . . .
C011 C 0.48985(11) 0.3743(2) 0.38065(10) 0.0346(3) Uani 1 1 d . . . . .
H011 H 0.4901 0.3751 0.3434 0.042 Uiso 1 1 calc R U . . .
C012 C 0.33642(12) 0.3271(2) 0.56480(9) 0.0365(6) Uani 1 1 d . . . . .
H012 H 0.3369 0.2841 0.5358 0.044 Uiso 1 1 calc R U . . .
C013 C 0.24266(12) 0.36357(17) 0.41622(9) 0.0308(5) Uani 1 1 d . . . . .
C014 C 0.09155(12) 0.5174(2) 0.28752(12) 0.0373(6) Uani 1 1 d . . . . .
H014 H 0.0511 0.5243 0.2913 0.045 Uiso 1 1 calc R U . . .
C015 C 0.40351(11) 0.6509(2) 0.71175(10) 0.0357(6) Uani 1 1 d . . . . .
H015 H 0.4368 0.6117 0.7291 0.043 Uiso 1 1 calc R U . . .
C016 C 0.42636(12) 0.80185(19) 0.34798(11) 0.0349(5) Uani 1 1 d . . . . .
H016 H 0.4353 0.8688 0.3475 0.042 Uiso 1 1 calc R U . . .
C017 C 0.29317(10) 0.62599(16) 0.52465(9) 0.02499(10) Uani 1 1 d . . . . .
H017 H 0.3111 0.6139 0.5617 0.030 Uiso 1 1 calc R U . . .
C018 C 0.41460(11) 0.3957(2) 0.85225(10) 0.0370(6) Uani 1 1 d . . . . .
H018 H 0.4321 0.3723 0.8876 0.044 Uiso 1 1 calc R U . . .
C019 C 0.30576(13) 0.76494(18) 0.66061(10) 0.0335(5) Uani 1 1 d . . . . .
H019 H 0.2732 0.8050 0.6426 0.040 Uiso 1 1 calc R U . . .
C01A C 0.41717(13) 0.47054(19) 0.25375(10) 0.0335(5) Uani 1 1 d . . . . .
H01A H 0.4393 0.5283 0.2646 0.040 Uiso 1 1 calc R U . . .
C01B C 0.53672(12) 0.3288(2) 0.41733(10) 0.0346(3) Uani 1 1 d . . . . .
HA1D H 0.5652 0.2896 0.4053 0.042 Uiso 1 1 calc R U . A 1
C01C C 0.45970(10) 0.63769(18) 0.36506(10) 0.0303(5) Uani 1 1 d . . . . .
H01C H 0.4918 0.5924 0.3755 0.036 Uiso 1 1 calc R U . . .
C01D C 0.20957(11) 0.49671(16) 0.27590(9) 0.0256(4) Uani 1 1 d . . . . .
H01D H 0.2498 0.4896 0.2717 0.031 Uiso 1 1 calc R U . . .
C01E C 0.19400(14) 0.7325(2) 0.77235(13) 0.0452(3) Uani 1 1 d . U . . .
H01B H 0.1996 0.7977 0.7876 0.068 Uiso 1 1 calc R U . . .
H01E H 0.1724 0.7362 0.7342 0.068 Uiso 1 1 calc R U . . .
H01F H 0.2337 0.7022 0.7754 0.068 Uiso 1 1 calc R U . . .
C01F C 0.10357(12) 0.51857(18) 0.23663(11) 0.0347(5) Uani 1 1 d . . . . .
H01G H 0.0711 0.5262 0.2055 0.042 Uiso 1 1 calc R U . . .
C01G C 0.13918(11) 0.50606(19) 0.33286(11) 0.0336(5) Uani 1 1 d . . . . .
H01H H 0.1314 0.5058 0.3679 0.040 Uiso 1 1 calc R U . . .
C01H C 0.14294(15) 0.5141(2) 0.54811(14) 0.0452(3) Uani 1 1 d . . . . .
H01I H 0.1797 0.5524 0.5502 0.068 Uiso 1 1 calc R U . . .
H01J H 0.1284 0.4889 0.5113 0.068 Uiso 1 1 calc R U . . .
H01K H 0.1522 0.4601 0.5737 0.068 Uiso 1 1 calc R U . . .
C01I C 0.47264(12) 0.7354(2) 0.36372(11) 0.0366(6) Uani 1 1 d . . . . .
H01L H 0.5136 0.7567 0.3737 0.044 Uiso 1 1 calc R U . . .
C01J C 0.16192(12) 0.50876(18) 0.23070(10) 0.0321(5) Uani 1 1 d . . . . .
H01M H 0.1696 0.5102 0.1957 0.039 Uiso 1 1 calc R U . . .
C01K C 0.35371(11) 0.67275(19) 0.33456(13) 0.0403(6) Uani 1 1 d . . . . .
H01N H 0.3127 0.6518 0.3242 0.048 Uiso 1 1 calc R U . . .
C01L C 0.09305(14) 0.7127(2) 0.79603(13) 0.0452(3) Uani 1 1 d . U . . .
H01O H 0.0751 0.6872 0.8245 0.068 Uiso 1 1 calc R U . . .
H01P H 0.0682 0.6935 0.7606 0.068 Uiso 1 1 calc R U . . .
H01Q H 0.0948 0.7833 0.7984 0.068 Uiso 1 1 calc R U . . .
C01M C 0.05329(11) 0.4807(2) 0.81852(12) 0.0360(6) Uani 1 1 d . . . . .
H01R H 0.0387 0.4332 0.8410 0.054 Uiso 1 1 calc R U . . .
H01S H 0.0392 0.4628 0.7804 0.054 Uiso 1 1 calc R U . . .
H01T H 0.0375 0.5447 0.8243 0.054 Uiso 1 1 calc R U . . .
C01N C 0.44614(11) 0.3861(2) 0.81223(11) 0.0420(7) Uani 1 1 d . . . . .
H01U H 0.4847 0.3556 0.8197 0.050 Uiso 1 1 calc R U . . .
C01O C 0.36726(12) 0.7704(2) 0.33304(14) 0.0431(7) Uani 1 1 d . . . . .
H01V H 0.3354 0.8158 0.3216 0.052 Uiso 1 1 calc R U . . .
C01P C 0.09407(12) 0.5774(2) 0.56235(11) 0.0410(6) Uani 1 1 d . . . . .
C01Q C 0.06431(13) 0.3130(2) 0.61767(13) 0.0482(7) Uani 1 1 d . . . . .
H01W H 0.0696 0.3467 0.5844 0.058 Uiso 1 1 calc R U . . .
C01R C 0.06426(12) 0.7176(2) 0.63904(12) 0.0410(6) Uani 1 1 d . . . . .
H01X H 0.0782 0.7421 0.6769 0.049 Uiso 1 1 calc R U . . .
C01S C 0.35164(13) 0.3027(2) 0.22156(11) 0.0399(6) Uani 1 1 d . . . . .
H01Y H 0.3286 0.2460 0.2101 0.048 Uiso 1 1 calc R U . . .
C01T C 0.19613(13) 0.3627(2) 0.44388(12) 0.0435(7) Uani 1 1 d . . . . .
H01$ H 0.1760 0.4225 0.4448 0.052 Uiso 1 1 calc R U . B 1
C01U C 0.13548(15) 0.25660(18) 0.72469(12) 0.0434(7) Uani 1 1 d . . . . .
H01Z H 0.1374 0.1944 0.7052 0.052 Uiso 1 1 calc R U . . .
C01W C 0.27241(10) 0.71616(16) 0.50842(9) 0.02499(10) Uani 1 1 d . . . . .
HA1$ H 0.2833 0.7698 0.5320 0.030 Uiso 1 1 calc R U . C 1
C01X C 0.36393(15) 0.8043(2) 0.67935(11) 0.0447(7) Uani 1 1 d . . . . .
H013 H 0.3701 0.8710 0.6736 0.054 Uiso 1 1 calc R U . . .
C01Y C 0.0830(2) 0.2493(2) 0.75175(16) 0.0651(11) Uani 1 1 d . . . . .
H020 H 0.0941 0.2059 0.7830 0.098 Uiso 1 1 calc R U . . .
H021 H 0.0473 0.2236 0.7259 0.098 Uiso 1 1 calc R U . . .
H022 H 0.0737 0.3135 0.7638 0.098 Uiso 1 1 calc R U . . .
C01Z C 0.38733(14) 0.3416(2) 0.18986(11) 0.0423(6) Uani 1 1 d . . . . .
H023 H 0.3892 0.3110 0.1569 0.051 Uiso 1 1 calc R U . . .
C020 C 0.41211(13) 0.7494(2) 0.70571(11) 0.0448(7) Uani 1 1 d . . . . .
H02A H 0.4507 0.7780 0.7196 0.054 Uiso 1 1 calc R U . . .
C022 C 0.42043(14) 0.4254(2) 0.20593(11) 0.0418(6) Uani 1 1 d . . . . .
H02B H 0.4452 0.4517 0.1842 0.050 Uiso 1 1 calc R U . . .
C023 C 0.19553(17) 0.2681(2) 0.76668(12) 0.0501(8) Uani 1 1 d . . . . .
H02C H 0.1946 0.3275 0.7873 0.075 Uiso 1 1 calc R U . . .
H02D H 0.2289 0.2714 0.7484 0.075 Uiso 1 1 calc R U . . .
H02E H 0.2017 0.2126 0.7913 0.075 Uiso 1 1 calc R U . . .
C026 C 0.06486(19) 0.2043(3) 0.60526(18) 0.0719(12) Uani 1 1 d . . . . .
H02F H 0.1056 0.1851 0.6027 0.108 Uiso 1 1 calc R U . . .
H02G H 0.0358 0.1908 0.5709 0.108 Uiso 1 1 calc R U . . .
H02H H 0.0535 0.1678 0.6343 0.108 Uiso 1 1 calc R U . . .
H24 H 0.0578(17) 0.506(2) 0.6975(15) 0.058(11) Uiso 1 1 d . . . . .
C029 C 0.00182(14) 0.3439(4) 0.62502(18) 0.0764(14) Uani 1 1 d . . . . .
H02I H -0.0033 0.3209 0.6600 0.115 Uiso 1 1 calc R U . . .
H02J H -0.0300 0.3160 0.5960 0.115 Uiso 1 1 calc R U . . .
H02K H -0.0012 0.4144 0.6237 0.115 Uiso 1 1 calc R U . . .
C02B C 0.06515(14) 0.8047(2) 0.60404(13) 0.0452(3) Uani 1 1 d . . . . .
H02L H 0.0386 0.8547 0.6130 0.068 Uiso 1 1 calc R U . . .
H02M H 0.0507 0.7865 0.5659 0.068 Uiso 1 1 calc R U . . .
H02N H 0.1067 0.8296 0.6104 0.068 Uiso 1 1 calc R U . . .
C02D C -0.00049(14) 0.6842(2) 0.63450(13) 0.0452(3) Uani 1 1 d . . . . .
H02O H -0.0015 0.6398 0.6642 0.068 Uiso 1 1 calc R U . . .
H02P H -0.0155 0.6510 0.5999 0.068 Uiso 1 1 calc R U . . .
H02Q H -0.0262 0.7403 0.6364 0.068 Uiso 1 1 calc R U . . .
C109 C 0.36417(9) 0.46572(17) 0.74952(9) 0.0243(4) Uani 1 1 d . . . . .
C100 C 0.23809(9) 0.51527(15) 0.81462(8) 0.0203(4) Uani 1 1 d . . . . .
H10A H 0.2546 0.5644 0.8425 0.024 Uiso 1 1 calc R U . . .
H10B H 0.2407 0.4515 0.8326 0.024 Uiso 1 1 calc R U . . .
N110 N 0.24334(8) 0.38480(13) 0.66251(7) 0.0233(3) Uani 1 1 d . . . . .
N111 N 0.24015(8) 0.62132(13) 0.65520(7) 0.0226(3) Uani 1 1 d . . . . .
N112 N 0.27376(8) 0.51407(13) 0.77454(7) 0.0194(3) Uani 1 1 d . . . . .
N113 N 0.33573(8) 0.50779(13) 0.69772(7) 0.0216(3) Uani 1 1 d . . . . .
C1 C 0.4519(2) 0.4402(4) 0.4523(2) 0.0346(3) Uani 0.499(3) 1 d . . P D 1
H1 H 0.4254 0.4835 0.4641 0.042 Uiso 0.499(3) 1 calc R U P D 1
C2 C 0.4998(2) 0.3982(4) 0.4893(2) 0.0346(3) Uani 0.499(3) 1 d . . P D 1
H2 H 0.5040 0.4086 0.5269 0.042 Uiso 0.499(3) 1 calc R U P D 1
C6 C 0.2471(3) 0.1925(5) 0.4347(3) 0.0376(7) Uani 0.499(3) 1 d . . P D 1
H6 H 0.2646 0.1310 0.4318 0.045 Uiso 0.499(3) 1 calc R U P D 1
C7 C 0.2021(3) 0.2027(5) 0.4618(3) 0.0376(7) Uani 0.499(3) 1 d . . P D 1
H7 H 0.1880 0.1466 0.4765 0.045 Uiso 0.499(3) 1 calc R U P D 1
C11 C 0.0307(3) 0.5438(4) 0.5428(3) 0.0452(3) Uani 0.499(3) 1 d . . P D 1
H11D H 0.0230 0.4905 0.5655 0.068 Uiso 0.499(3) 1 calc R U P D 1
H11E H 0.0242 0.5216 0.5053 0.068 Uiso 0.499(3) 1 calc R U P D 1
H11F H 0.0028 0.5972 0.5445 0.068 Uiso 0.499(3) 1 calc R U P D 1
C13 C 0.2306(2) 0.6554(3) 0.41763(19) 0.02499(10) Uani 0.499(3) 1 d . . P D 1
H13 H 0.2072 0.6636 0.3817 0.030 Uiso 0.499(3) 1 calc R U P D 1
C14 C 0.2336(2) 0.7293(3) 0.45491(18) 0.02499(10) Uani 0.499(3) 1 d . . P D 1
H14 H 0.2109 0.7870 0.4456 0.030 Uiso 0.499(3) 1 calc R U P D 1
C18 C 0.5409(3) 0.3423(4) 0.4725(2) 0.0346(3) Uani 0.499(3) 1 d . . P D 1
H18 H 0.5728 0.3121 0.4983 0.042 Uiso 0.499(3) 1 calc R U P D 1
C20 C 0.1763(4) 0.2902(4) 0.4688(3) 0.0376(7) Uani 0.499(3) 1 d . . P D 1
H20 H 0.1470 0.2978 0.4896 0.045 Uiso 0.499(3) 1 calc R U P D 1
C22 C 0.2672(4) 0.2750(7) 0.4110(4) 0.0376(7) Uani 0.499(3) 1 d . . P D 1
H22 H 0.2978 0.2687 0.3915 0.045 Uiso 0.499(3) 1 calc R U P D 1
C3 C 0.4348(2) 0.3865(4) 0.4494(2) 0.0346(3) Uani 0.501(3) 1 d . . P D 2
H3 H 0.3981 0.4006 0.4597 0.042 Uiso 0.501(3) 1 calc R U P D 2
C4 C 0.4810(2) 0.3353(4) 0.4843(2) 0.0346(3) Uani 0.501(3) 1 d . . P D 2
H4 H 0.4771 0.3175 0.5193 0.042 Uiso 0.501(3) 1 calc R U P D 2
C9 C 0.2677(3) 0.1952(5) 0.4337(3) 0.0376(7) Uani 0.501(3) 1 d . . P D 2
H9 H 0.2922 0.1406 0.4312 0.045 Uiso 0.501(3) 1 calc R U P D 2
C10 C 0.2196(3) 0.1865(4) 0.4594(3) 0.0376(7) Uani 0.501(3) 1 d . . P D 2
H10 H 0.2116 0.1263 0.4742 0.045 Uiso 0.501(3) 1 calc R U P D 2
C12 C 0.0753(3) 0.6455(4) 0.5199(3) 0.0452(3) Uani 0.501(3) 1 d . . P D 2
H12A H 0.0373 0.6760 0.5230 0.068 Uiso 0.501(3) 1 calc R U P D 2
H12B H 0.0689 0.6124 0.4850 0.068 Uiso 0.501(3) 1 calc R U P D 2
H12C H 0.1067 0.6950 0.5224 0.068 Uiso 0.501(3) 1 calc R U P D 2
C15 C 0.2581(2) 0.7390(3) 0.45329(18) 0.02499(10) Uani 0.501(3) 1 d . . P D 2
H15 H 0.2531 0.8043 0.4417 0.030 Uiso 0.501(3) 1 calc R U P D 2
C16 C 0.2514(2) 0.6643(3) 0.41559(19) 0.02499(10) Uani 0.501(3) 1 d . . P D 2
H16 H 0.2396 0.6786 0.3781 0.030 Uiso 0.501(3) 1 calc R U P D 2
C17 C 0.5332(3) 0.3104(4) 0.4670(2) 0.0346(3) Uani 0.501(3) 1 d . . P D 2
H17 H 0.5662 0.2800 0.4914 0.042 Uiso 0.501(3) 1 calc R U P D 2
C19 C 0.1842(4) 0.2651(4) 0.4629(3) 0.0376(7) Uani 0.501(3) 1 d . . P D 2
H19 H 0.1504 0.2567 0.4784 0.045 Uiso 0.501(3) 1 calc R U P D 2
C21 C 0.2800(4) 0.2833(7) 0.4118(4) 0.0376(7) Uani 0.501(3) 1 d . . P D 2
H21 H 0.3124 0.2892 0.3944 0.045 Uiso 0.501(3) 1 calc R U P D 2

loop_
_atom_site_aniso_label
_atom_site_aniso_U_11
_atom_site_aniso_U_22
_atom_site_aniso_U_33
_atom_site_aniso_U_23
_atom_site_aniso_U_13
_atom_site_aniso_U_12
Ga01 0.01480(9) 0.01645(10) 0.01837(10) -0.00030(7) 0.00402(7) -0.00023(7)
P003 0.0155(2) 0.0188(2) 0.0217(2) 0.00128(18) 0.00605(18) 0.00159(17)
P004 0.0212(2) 0.0292(3) 0.0231(3) 0.0057(2) 0.0035(2) 0.0052(2)
P005 0.0253(3) 0.0220(2) 0.0311(3) -0.0043(2) 0.0069(2) -0.0080(2)
P006 0.0264(2) 0.0239(2) 0.0240(2) -0.00027(18) 0.00472(19) 0.00085(18)
P007 0.0187(2) 0.0259(3) 0.0237(3) -0.0032(2) 0.0019(2) 0.00303(19)
N00C 0.0224(9) 0.0324(10) 0.0418(12) -0.0027(9) 0.0063(8) 0.0018(8)
C00E 0.0178(9) 0.0286(10) 0.0202(9) -0.0012(8) 0.0053(7) 0.0008(7)
C00G 0.0199(9) 0.0350(11) 0.0192(9) -0.0006(8) 0.0058(7) 0.0063(8)
C00H 0.0240(10) 0.0282(10) 0.0209(9) 0.0010(8) 0.0046(8) 0.0075(8)
C00I 0.0313(11) 0.0235(10) 0.0235(10) 0.0066(8) 0.0069(9) 0.0016(8)
C00J 0.0352(12) 0.0321(11) 0.0237(10) -0.0030(9) 0.0047(9) 0.0111(10)
C00K 0.0311(6) 0.0432(7) 0.0281(5) 0.0039(5) 0.0043(4) 0.0118(5)
C00L 0.0452(6) 0.0407(6) 0.0529(7) 0.0063(5) 0.0181(5) 0.0076(5)
C00M 0.0248(10) 0.0247(10) 0.0216(9) -0.0021(8) -0.0006(8) 0.0023(8)
C00N 0.0206(9) 0.0286(10) 0.0278(10) 0.0052(8) 0.0097(8) 0.0011(8)
C00O 0.0300(11) 0.0281(10) 0.0208(9) -0.0010(8) 0.0104(8) -0.0093(8)
C00P 0.0206(10) 0.0573(16) 0.0227(10) 0.0020(10) 0.0071(8) 0.0075(10)
C00Q 0.0229(9) 0.0211(9) 0.0245(9) -0.0016(7) 0.0042(8) 0.0008(7)
C00R 0.0313(11) 0.0224(10) 0.0331(11) -0.0077(9) 0.0059(9) -0.0013(8)
C00S 0.0264(2) 0.0239(2) 0.0240(2) -0.00027(18) 0.00472(19) 0.00085(18)
C00T 0.0210(9) 0.0268(10) 0.0251(10) -0.0041(8) 0.0029(8) 0.0029(8)
C00U 0.0238(10) 0.0357(11) 0.0197(9) -0.0026(8) 0.0090(8) -0.0089(9)
C00V 0.0344(12) 0.0300(11) 0.0299(11) -0.0053(9) 0.0049(10) -0.0060(9)
C00W 0.0264(2) 0.0239(2) 0.0240(2) -0.00027(18) 0.00472(19) 0.00085(18)
C00X 0.0185(10) 0.0595(17) 0.0261(11) -0.0016(11) 0.0074(8) 0.0096(10)
C00Y 0.0210(10) 0.0417(13) 0.0226(10) 0.0020(9) 0.0047(8) 0.0057(9)
C00Z 0.0340(12) 0.0412(13) 0.0294(11) 0.0076(10) 0.0145(10) 0.0044(10)
C010 0.0285(12) 0.0687(19) 0.0213(10) 0.0024(11) 0.0089(9) 0.0174(12)
Ni10 0.01425(11) 0.02025(12) 0.02209(12) 0.00104(9) 0.00345(9) -0.00009(9)
C011 0.0311(6) 0.0432(7) 0.0281(5) 0.0039(5) 0.0043(4) 0.0118(5)
C012 0.0371(13) 0.0514(15) 0.0212(10) -0.0028(10) 0.0071(9) 0.0197(12)
C013 0.0361(12) 0.0275(11) 0.0252(10) 0.0018(9) 0.0001(9) -0.0043(9)
C014 0.0231(11) 0.0436(14) 0.0434(14) 0.0029(11) 0.0045(10) 0.0059(10)
C015 0.0236(11) 0.0559(16) 0.0308(12) -0.0069(11) 0.0126(9) -0.0147(11)
C016 0.0389(13) 0.0293(11) 0.0363(13) -0.0018(10) 0.0085(11) -0.0045(10)
C017 0.0264(2) 0.0239(2) 0.0240(2) -0.00027(18) 0.00472(19) 0.00085(18)
C018 0.0246(11) 0.0590(17) 0.0256(11) 0.0022(11) 0.0023(9) 0.0137(11)
C019 0.0452(14) 0.0296(11) 0.0285(11) 0.0009(9) 0.0143(10) -0.0141(10)
C01A 0.0404(14) 0.0319(12) 0.0276(11) -0.0024(9) 0.0072(10) -0.0049(10)
C01B 0.0311(6) 0.0432(7) 0.0281(5) 0.0039(5) 0.0043(4) 0.0118(5)
C01C 0.0216(10) 0.0355(12) 0.0302(11) 0.0025(9) -0.0007(9) 0.0019(9)
C01D 0.0255(10) 0.0269(10) 0.0239(10) -0.0001(8) 0.0049(8) 0.0023(8)
C01E 0.0452(6) 0.0407(6) 0.0529(7) 0.0063(5) 0.0181(5) 0.0076(5)
C01F 0.0302(12) 0.0322(12) 0.0353(13) -0.0009(10) -0.0049(10) 0.0004(9)
C01G 0.0266(11) 0.0417(14) 0.0336(12) 0.0013(10) 0.0094(10) 0.0069(10)
C01H 0.0452(6) 0.0407(6) 0.0529(7) 0.0063(5) 0.0181(5) 0.0076(5)
C01I 0.0278(12) 0.0392(13) 0.0384(13) 0.0033(11) -0.0009(10) -0.0077(10)
C01J 0.0359(13) 0.0341(12) 0.0247(10) -0.0012(9) 0.0040(9) 0.0016(10)
C01K 0.0218(11) 0.0296(12) 0.0669(19) 0.0003(12) 0.0055(11) 0.0017(9)
C01L 0.0452(6) 0.0407(6) 0.0529(7) 0.0063(5) 0.0181(5) 0.0076(5)
C01M 0.0202(10) 0.0486(15) 0.0421(14) 0.0104(12) 0.0131(10) -0.0014(10)
C01N 0.0226(11) 0.071(2) 0.0315(12) 0.0006(12) 0.0045(9) 0.0205(12)
C01O 0.0302(13) 0.0288(12) 0.069(2) 0.0024(12) 0.0099(13) 0.0046(10)
C01P 0.0290(12) 0.0639(19) 0.0272(12) -0.0028(12) 0.0008(10) -0.0033(12)
C01Q 0.0355(14) 0.0559(18) 0.0519(17) -0.0234(14) 0.0077(13) -0.0222(13)
C01R 0.0346(13) 0.0408(14) 0.0477(15) 0.0150(12) 0.0101(12) 0.0170(11)
C01S 0.0461(15) 0.0341(13) 0.0380(14) -0.0119(11) 0.0071(12) -0.0060(11)
C01T 0.0404(15) 0.0460(16) 0.0424(15) 0.0113(12) 0.0062(12) -0.0114(12)
C01U 0.069(2) 0.0187(10) 0.0469(15) -0.0016(10) 0.0219(14) -0.0082(11)
C01W 0.0264(2) 0.0239(2) 0.0240(2) -0.00027(18) 0.00472(19) 0.00085(18)
C01X 0.0621(19) 0.0430(15) 0.0342(13) -0.0068(11) 0.0218(13) -0.0310(14)
C01Y 0.099(3) 0.0421(17) 0.069(2) -0.0025(16) 0.048(2) -0.0298(18)
C01Z 0.0518(17) 0.0449(15) 0.0299(12) -0.0123(11) 0.0094(12) -0.0001(13)
C020 0.0407(15) 0.0604(18) 0.0367(14) -0.0087(13) 0.0159(12) -0.0316(14)
C022 0.0496(16) 0.0495(16) 0.0279(12) -0.0047(11) 0.0127(12) -0.0058(13)
C023 0.079(2) 0.0266(12) 0.0424(15) 0.0069(11) 0.0109(15) 0.0176(14)
C026 0.072(3) 0.061(2) 0.081(3) -0.042(2) 0.015(2) -0.036(2)
C029 0.0268(15) 0.116(4) 0.085(3) -0.052(3) 0.0116(16) -0.0277(18)
C02B 0.0452(6) 0.0407(6) 0.0529(7) 0.0063(5) 0.0181(5) 0.0076(5)
C02D 0.0452(6) 0.0407(6) 0.0529(7) 0.0063(5) 0.0181(5) 0.0076(5)
C109 0.0167(9) 0.0356(11) 0.0209(9) -0.0020(8) 0.0052(7) 0.0013(8)
C100 0.0145(8) 0.0256(9) 0.0211(9) 0.0004(7) 0.0048(7) 0.0007(7)
N110 0.0219(8) 0.0220(8) 0.0263(9) -0.0047(7) 0.0065(7) 0.0019(6)
N111 0.0233(8) 0.0222(8) 0.0233(8) 0.0033(7) 0.0075(7) -0.0030(6)
N112 0.0159(7) 0.0253(8) 0.0175(7) 0.0001(6) 0.0049(6) 0.0012(6)
N113 0.0180(8) 0.0303(9) 0.0174(7) -0.0025(6) 0.0060(6) -0.0019(7)
C1 0.0311(6) 0.0432(7) 0.0281(5) 0.0039(5) 0.0043(4) 0.0118(5)
C2 0.0311(6) 0.0432(7) 0.0281(5) 0.0039(5) 0.0043(4) 0.0118(5)
C6 0.057(2) 0.0242(9) 0.0314(7) -0.0023(6) 0.0099(11) -0.0069(11)
C7 0.057(2) 0.0242(9) 0.0314(7) -0.0023(6) 0.0099(11) -0.0069(11)
C11 0.0452(6) 0.0407(6) 0.0529(7) 0.0063(5) 0.0181(5) 0.0076(5)
C13 0.0264(2) 0.0239(2) 0.0240(2) -0.00027(18) 0.00472(19) 0.00085(18)
C14 0.0264(2) 0.0239(2) 0.0240(2) -0.00027(18) 0.00472(19) 0.00085(18)
C18 0.0311(6) 0.0432(7) 0.0281(5) 0.0039(5) 0.0043(4) 0.0118(5)
C20 0.057(2) 0.0242(9) 0.0314(7) -0.0023(6) 0.0099(11) -0.0069(11)
C22 0.057(2) 0.0242(9) 0.0314(7) -0.0023(6) 0.0099(11) -0.0069(11)
C3 0.0311(6) 0.0432(7) 0.0281(5) 0.0039(5) 0.0043(4) 0.0118(5)
C4 0.0311(6) 0.0432(7) 0.0281(5) 0.0039(5) 0.0043(4) 0.0118(5)
C9 0.057(2) 0.0242(9) 0.0314(7) -0.0023(6) 0.0099(11) -0.0069(11)
C10 0.057(2) 0.0242(9) 0.0314(7) -0.0023(6) 0.0099(11) -0.0069(11)
C12 0.0452(6) 0.0407(6) 0.0529(7) 0.0063(5) 0.0181(5) 0.0076(5)
C15 0.0264(2) 0.0239(2) 0.0240(2) -0.00027(18) 0.00472(19) 0.00085(18)
C16 0.0264(2) 0.0239(2) 0.0240(2) -0.00027(18) 0.00472(19) 0.00085(18)
C17 0.0311(6) 0.0432(7) 0.0281(5) 0.0039(5) 0.0043(4) 0.0118(5)
C19 0.057(2) 0.0242(9) 0.0314(7) -0.0023(6) 0.0099(11) -0.0069(11)
C21 0.057(2) 0.0242(9) 0.0314(7) -0.0023(6) 0.0099(11) -0.0069(11)

loop_
_atom_type_symbol
_atom_type_description
_atom_type_scat_dispersion_real
_atom_type_scat_dispersion_imag
_atom_type_scat_source
C C 0.0033 0.0016 'International Tables Vol C Tables 4.2.6.8 and 6.1.1.4'
H H 0.0000 0.0000 'International Tables Vol C Tables 4.2.6.8 and 6.1.1.4'
Ga Ga 0.2307 1.6083 'International Tables Vol C Tables 4.2.6.8 and 6.1.1.4'
N N 0.0061 0.0033 'International Tables Vol C Tables 4.2.6.8 and 6.1.1.4'
Ni Ni 0.3393 1.1124 'International Tables Vol C Tables 4.2.6.8 and 6.1.1.4'
O O 0.0106 0.0060 'International Tables Vol C Tables 4.2.6.8 and 6.1.1.4'
P P 0.1023 0.0942 'International Tables Vol C Tables 4.2.6.8 and 6.1.1.4'

loop_
_geom_angle_atom_site_label_1
_geom_angle_atom_site_label_2
_geom_angle_atom_site_label_3
_geom_angle
N110 Ga01 N112 113.24(7)
N110 Ga01 N111 112.11(8)
N112 Ga01 N111 113.37(7)
N110 Ga01 Ni10 105.59(5)
N112 Ga01 Ni10 106.16(5)
N111 Ga01 Ni10 105.53(5)
N110 Ga01 N113 74.36(7)
N112 Ga01 N113 73.90(6)
N111 Ga01 N113 74.45(7)
Ni10 Ga01 N113 179.94(5)
C00L P003 C100 98.22(12)
C00L P003 C00N 101.59(12)
C100 P003 C00N 97.28(10)
C00L P003 Ni10 119.84(10)
C100 P003 Ni10 116.42(7)
C00N P003 Ni10 119.25(8)
C01P P004 C00I 98.50(11)
C01P P004 C01R 103.32(14)
C00I P004 C01R 100.00(12)
C01P P004 Ni10 120.40(11)
C00I P004 Ni10 115.69(7)
C01R P004 Ni10 115.70(9)
C01Q P005 C01U 103.09(15)
C01Q P005 C00R 97.76(12)
C01U P005 C00R 97.65(13)
C01Q P005 Ni10 117.24(11)
C01U P005 Ni10 120.75(9)
C00R P005 Ni10 116.33(8)
N00C P006 C00W 115.26(11)
N00C P006 C013 108.80(12)
C00W P006 C013 106.68(11)
N00C P006 C00Q 110.43(11)
C00W P006 C00Q 108.28(10)
C013 P006 C00Q 107.03(11)
N00C P007 C00T 113.92(11)
N00C P007 C00M 110.62(11)
C00T P007 C00M 107.96(11)
N00C P007 C00K 110.01(12)
C00T P007 C00K 108.72(12)
C00M P007 C00K 105.22(11)
P006 N00C P007 160.72(16)
N112 C00E C00Y 125.79(19)
N112 C00E C109 117.58(19)
C00Y C00E C109 116.63(19)
C00P C00G C00H 121.3(2)
C00P C00G N113 122.6(2)
C00H C00G N113 116.10(18)
N110 C00H C00J 125.5(2)
N110 C00H C00G 117.55(19)
C00J C00H C00G 116.9(2)
N111 C00I P004 110.10(14)
N111 C00I H00A 109.6
P004 C00I H00A 109.6
N111 C00I H00B 109.6
P004 C00I H00B 109.6
H00A C00I H00B 108.2
C012 C00J C00H 121.1(2)
C012 C00J H00J 119.5
C00H C00J H00J 119.5
C011 C00K C1 117.9(3)
C011 C00K C3 115.3(3)
C011 C00K P007 122.67(19)
C1 C00K P007 116.9(3)
C3 C00K P007 119.2(3)
C01E C00L C01L 111.4(2)
C01E C00L P003 109.8(2)
C01L C00L P003 112.4(2)
C01E C00L H00L 107.7
C01L C00L H00L 107.7
P003 C00L H00L 107.7
C01A C00M C00V 119.8(2)
C01A C00M P007 121.77(18)
C00V C00M P007 118.09(18)
C01M C00N C00Z 110.0(2)
C01M C00N P003 113.66(16)
C00Z C00N P003 115.33(16)
C01M C00N H00N 105.7
C00Z C00N H00N 105.7
P003 C00N H00N 105.7
N111 C00O C019 125.1(2)
N111 C00O C00U 118.2(2)
C019 C00O C00U 116.6(2)
C00G C00P C010 120.5(3)
C00G C00P H00P 119.8
C010 C00P H00P 119.8
C01D C00Q C01G 119.4(2)
C01D C00Q P006 119.38(17)
C01G C00Q P006 121.13(18)
N110 C00R P005 110.37(15)
N110 C00R H00C 109.6
P005 C00R H00C 109.6
N110 C00R H00D 109.6
P005 C00R H00D 109.6
H00C C00R H00D 108.1
C017 C00S C00W 120.7(2)
C017 C00S H00S 119.6
C00W C00S H00S 119.6
C01K C00T C01C 118.8(2)
C01K C00T P007 119.92(18)
C01C C00T P007 121.17(17)
C015 C00U C00O 121.5(2)
C015 C00U N113 123.0(2)
C00O C00U N113 115.44(19)
C01S C00V C00M 120.1(2)
C01S C00V H00V 119.9
C00M C00V H00V 119.9
C00S C00W C16 117.8(3)
C00S C00W C13 118.7(3)
C00S C00W P006 119.61(17)
C16 C00W P006 120.8(2)
C13 C00W P006 121.2(2)
C109 C00X C01N 120.9(2)
C109 C00X H00X 119.6
C01N C00X H00X 119.6
C018 C00Y C00E 121.2(2)
C018 C00Y H00Y 119.4
C00E C00Y H00Y 119.4
C00N C00Z H00E 109.5
C00N C00Z H00F 109.5
H00E C00Z H00F 109.5
C00N C00Z H00G 109.5
H00E C00Z H00G 109.5
H00F C00Z H00G 109.5
C012 C010 C00P 119.1(2)
C012 C010 H010 120.5
C00P C010 H010 120.5
P005 Ni10 P003 119.68(2)
P005 Ni10 P004 116.87(3)
P003 Ni10 P004 120.93(2)
P005 Ni10 Ga01 85.115(19)
P003 Ni10 Ga01 84.406(17)
P004 Ni10 Ga01 84.629(18)
P005 Ni10 H24 95.5(13)
P003 Ni10 H24 96.1(14)
P004 Ni10 H24 94.3(13)
Ga01 Ni10 H24 178.9(14)
C00K C011 C01B 121.1(2)
C00K C011 H011 119.4
C01B C011 H011 119.4
C010 C012 C00J 121.0(2)
C010 C012 H012 119.5
C00J C012 H012 119.5
C22 C013 C01T 114.4(4)
C01T C013 C21 124.6(4)
C22 C013 P006 124.8(4)
C01T C013 P006 120.4(2)
C21 C013 P006 114.9(4)
C01F C014 C01G 119.4(2)
C01F C014 H014 120.3
C01G C014 H014 120.3
C00U C015 C020 120.8(3)
C00U C015 H015 119.6
C020 C015 H015 119.6
C01O C016 C01I 119.5(2)
C01O C016 H016 120.2
C01I C016 H016 120.2
C01W C017 C00S 120.3(2)
C01W C017 H017 119.9
C00S C017 H017 119.9
C01N C018 C00Y 121.1(2)
C01N C018 H018 119.4
C00Y C018 H018 119.4
C01X C019 C00O 120.2(3)
C01X C019 H019 119.9
C00O C019 H019 119.9
C022 C01A C00M 120.0(2)
C022 C01A H01A 120.0
C00M C01A H01A 120.0
C17 C01B C011 121.6(3)
C011 C01B C18 118.3(3)
C011 C01B HA1D 120.8
C18 C01B HA1D 120.8
C01I C01C C00T 120.3(2)
C01I C01C H01C 119.8
C00T C01C H01C 119.8
C00Q C01D C01J 120.2(2)
C00Q C01D H01D 119.9
C01J C01D H01D 119.9
C00L C01E H01B 109.5
C00L C01E H01E 109.5
H01B C01E H01E 109.5
C00L C01E H01F 109.5
H01B C01E H01F 109.5
H01E C01E H01F 109.5
C01J C01F C014 120.7(2)
C01J C01F H01G 119.6
C014 C01F H01G 119.6
C014 C01G C00Q 120.2(2)
C014 C01G H01H 119.9
C00Q C01G H01H 119.9
C01P C01H H01I 109.5
C01P C01H H01J 109.5
H01I C01H H01J 109.5
C01P C01H H01K 109.5
H01I C01H H01K 109.5
H01J C01H H01K 109.5
C016 C01I C01C 120.4(2)
C016 C01I H01L 119.8
C01C C01I H01L 119.8
C01F C01J C01D 120.0(2)
C01F C01J H01M 120.0
C01D C01J H01M 120.0
C00T C01K C01O 120.3(2)
C00T C01K H01N 119.9
C01O C01K H01N 119.9
C00L C01L H01O 109.5
C00L C01L H01P 109.5
H01O C01L H01P 109.5
C00L C01L H01Q 109.5
H01O C01L H01Q 109.5
H01P C01L H01Q 109.5
C00N C01M H01R 109.5
C00N C01M H01S 109.5
H01R C01M H01S 109.5
C00N C01M H01T 109.5
H01R C01M H01T 109.5
H01S C01M H01T 109.5
C018 C01N C00X 118.8(2)
C018 C01N H01U 120.6
C00X C01N H01U 120.6
C016 C01O C01K 120.6(2)
C016 C01O H01V 119.7
C01K C01O H01V 119.7
C12 C01P C01H 107.7(3)
C11 C01P C01H 116.3(3)
C12 C01P P004 122.7(3)
C11 C01P P004 115.6(3)
C01H C01P P004 110.3(2)
C029 C01Q C026 110.5(3)
C029 C01Q P005 112.4(2)
C026 C01Q P005 115.3(3)
C029 C01Q H01W 106.0
C026 C01Q H01W 106.0
P005 C01Q H01W 106.0
C02B C01R C02D 110.4(2)
C02B C01R P004 118.9(2)
C02D C01R P004 111.9(2)
C02B C01R H01X 104.7
C02D C01R H01X 104.7
P004 C01R H01X 104.7
C00V C01S C01Z 120.0(2)
C00V C01S H01Y 120.0
C01Z C01S H01Y 120.0
C20 C01T C013 129.1(4)
C013 C01T C19 113.0(4)
C20 C01T H01$ 115.4
C013 C01T H01$ 115.4
C01Y C01U C023 110.8(3)
C01Y C01U P005 114.1(2)
C023 C01U P005 109.35(19)
C01Y C01U H01Z 107.4
C023 C01U H01Z 107.4
P005 C01U H01Z 107.4
C017 C01W C15 119.4(3)
C017 C01W C14 119.3(3)
C017 C01W HA1$ 120.4
C14 C01W HA1$ 120.4
C020 C01X C019 121.8(3)
C020 C01X H013 119.1
C019 C01X H013 119.1
C01U C01Y H020 109.5
C01U C01Y H021 109.5
H020 C01Y H021 109.5
C01U C01Y H022 109.5
H020 C01Y H022 109.5
H021 C01Y H022 109.5
C01S C01Z C022 120.3(2)
C01S C01Z H023 119.8
C022 C01Z H023 119.8
C01X C020 C015 118.8(2)
C01X C020 H02A 120.6
C015 C020 H02A 120.6
C01A C022 C01Z 119.8(3)
C01A C022 H02B 120.1
C01Z C022 H02B 120.1
C01U C023 H02C 109.5
C01U C023 H02D 109.5
H02C C023 H02D 109.5
C01U C023 H02E 109.5
H02C C023 H02E 109.5
H02D C023 H02E 109.5
C01Q C026 H02F 109.5
C01Q C026 H02G 109.5
H02F C026 H02G 109.5
C01Q C026 H02H 109.5
H02F C026 H02H 109.5
H02G C026 H02H 109.5
C01Q C029 H02I 109.5
C01Q C029 H02J 109.5
H02I C029 H02J 109.5
C01Q C029 H02K 109.5
H02I C029 H02K 109.5
H02J C029 H02K 109.5
C01R C02B H02L 109.5
C01R C02B H02M 109.5
H02L C02B H02M 109.5
C01R C02B H02N 109.5
H02L C02B H02N 109.5
H02M C02B H02N 109.5
C01R C02D H02O 109.5
C01R C02D H02P 109.5
H02O C02D H02P 109.5
C01R C02D H02Q 109.5
H02O C02D H02Q 109.5
H02P C02D H02Q 109.5
C00X C109 C00E 121.3(2)
C00X C109 N113 123.75(19)
C00E C109 N113 114.93(18)
N112 C100 P003 110.49(14)
N112 C100 H10A 109.6
P003 C100 H10A 109.6
N112 C100 H10B 109.6
P003 C100 H10B 109.6
H10A C100 H10B 108.1
C00H N110 C00R 117.16(18)
C00H N110 Ga01 118.42(15)
C00R N110 Ga01 117.74(14)
C00O N111 C00I 117.60(18)
C00O N111 Ga01 117.27(15)
C00I N111 Ga01 117.63(13)
C00E N112 C100 116.78(17)
C00E N112 Ga01 119.00(14)
C100 N112 Ga01 117.01(13)
C00U N113 C00G 116.15(17)
C00U N113 C109 115.08(18)
C00G N113 C109 115.61(18)
C00U N113 Ga01 101.94(13)
C00G N113 Ga01 101.98(12)
C109 N113 Ga01 102.89(12)
C2 C1 C00K 119.5(4)
C2 C1 H1 120.3
C00K C1 H1 120.3
C18 C2 C1 120.7(5)
C18 C2 H2 119.7
C1 C2 H2 119.7
C7 C6 C22 119.1(6)
C7 C6 H6 120.5
C22 C6 H6 120.5
C6 C7 C20 123.2(6)
C6 C7 H7 118.4
C20 C7 H7 118.4
C01P C11 H11D 109.5
C01P C11 H11E 109.5
H11D C11 H11E 109.5
C01P C11 H11F 109.5
H11D C11 H11F 109.5
H11E C11 H11F 109.5
C14 C13 C00W 120.3(4)
C14 C13 H13 119.9
C00W C13 H13 119.9
C13 C14 C01W 118.2(4)
C13 C14 H14 120.9
C01W C14 H14 120.9
C2 C18 C01B 120.4(5)
C2 C18 H18 119.8
C01B C18 H18 119.8
C01T C20 C7 113.7(6)
C01T C20 H20 123.1
C7 C20 H20 123.1
C013 C22 C6 120.1(7)
C013 C22 H22 119.9
C6 C22 H22 119.9
C4 C3 C00K 119.6(4)
C4 C3 H3 120.2
C00K C3 H3 120.2
C3 C4 C17 119.2(5)
C3 C4 H4 120.4
C17 C4 H4 120.4
C21 C9 C10 120.8(6)
C21 C9 H9 119.6
C10 C9 H9 119.6
C19 C10 C9 119.7(6)
C19 C10 H10 120.2
C9 C10 H10 120.2
C01P C12 H12A 109.5
C01P C12 H12B 109.5
H12A C12 H12B 109.5
C01P C12 H12C 109.5
H12A C12 H12C 109.5
H12B C12 H12C 109.5
C16 C15 C01W 119.0(4)
C16 C15 H15 120.5
C01W C15 H15 120.5
C15 C16 C00W 120.3(4)
C15 C16 H16 119.8
C00W C16 H16 119.8
C01B C17 C4 120.3(5)
C01B C17 H17 119.8
C4 C17 H17 119.8
C10 C19 C01T 123.3(6)
C10 C19 H19 118.4
C01T C19 H19 118.4
C9 C21 C013 118.3(7)
C9 C21 H21 120.9
C013 C21 H21 120.9

loop_
_geom_bond_atom_site_label_1
_geom_bond_atom_site_label_2
_geom_bond_distance
Ga01 N110 1.9755(17)
Ga01 N112 1.9757(17)
Ga01 N111 1.9793(17)
Ga01 Ni10 2.3549(4)
Ga01 N113 2.4263(17)
P003 C00L 1.861(3)
P003 C100 1.869(2)
P003 C00N 1.880(2)
P003 Ni10 2.1612(6)
P004 C01P 1.866(3)
P004 C00I 1.870(2)
P004 C01R 1.889(3)
P004 Ni10 2.1723(6)
P005 C01Q 1.866(3)
P005 C01U 1.868(3)
P005 C00R 1.873(2)
P005 Ni10 2.1598(6)
P006 N00C 1.556(2)
P006 C00W 1.797(2)
P006 C013 1.800(2)
P006 C00Q 1.801(2)
P007 N00C 1.564(2)
P007 C00T 1.797(2)
P007 C00M 1.797(2)
P007 C00K 1.797(2)
C00E N112 1.362(3)
C00E C00Y 1.410(3)
C00E C109 1.427(3)
C00G C00P 1.382(3)
C00G C00H 1.416(3)
C00G N113 1.444(3)
C00H N110 1.362(3)
C00H C00J 1.411(3)
C00I N111 1.447(3)
C00I H00A 0.9900
C00I H00B 0.9900
C00J C012 1.390(4)
C00J H00J 0.9500
C00K C011 1.375(3)
C00K C1 1.401(6)
C00K C3 1.452(6)
C00L C01E 1.525(4)
C00L C01L 1.526(4)
C00L H00L 1.0000
C00M C01A 1.390(3)
C00M C00V 1.393(3)
C00N C01M 1.531(3)
C00N C00Z 1.532(3)
C00N H00N 1.0000
C00O N111 1.366(3)
C00O C019 1.415(3)
C00O C00U 1.420(3)
C00P C010 1.399(4)
C00P H00P 0.9500
C00Q C01D 1.387(3)
C00Q C01G 1.398(3)
C00R N110 1.455(3)
C00R H00C 0.9900
C00R H00D 0.9900
C00S C017 1.382(3)
C00S C00W 1.393(3)
C00S H00S 0.9500
C00T C01K 1.389(3)
C00T C01C 1.392(3)
C00U C015 1.383(3)
C00U N113 1.441(3)
C00V C01S 1.381(4)
C00V H00V 0.9500
C00W C16 1.403(5)
C00W C13 1.408(5)
C00X C109 1.376(3)
C00X C01N 1.395(4)
C00X H00X 0.9500
C00Y C018 1.387(3)
C00Y H00Y 0.9500
C00Z H00E 0.9800
C00Z H00F 0.9800
C00Z H00G 0.9800
C010 C012 1.380(4)
C010 H010 0.9500
Ni10 H24 1.53(4)
C011 C01B 1.388(3)
C011 H011 0.9500
C012 H012 0.9500
C013 C22 1.367(12)
C013 C01T 1.403(4)
C013 C21 1.419(12)
C014 C01F 1.387(4)
C014 C01G 1.390(4)
C014 H014 0.9500
C015 C020 1.391(4)
C015 H015 0.9500
C016 C01O 1.375(4)
C016 C01I 1.382(4)
C016 H016 0.9500
C017 C01W 1.364(3)
C017 H017 0.9500
C018 C01N 1.385(4)
C018 H018 0.9500
C019 C01X 1.403(4)
C019 H019 0.9500
C01A C022 1.387(4)
C01A H01A 0.9500
C01B C17 1.311(6)
C01B C18 1.398(6)
C01B HA1D 0.9500
C01C C01I 1.386(4)
C01C H01C 0.9500
C01D C01J 1.389(3)
C01D H01D 0.9500
C01E H01B 0.9800
C01E H01E 0.9800
C01E H01F 0.9800
C01F C01J 1.375(4)
C01F H01G 0.9500
C01G H01H 0.9500
C01H C01P 1.525(4)
C01H H01I 0.9800
C01H H01J 0.9800
C01H H01K 0.9800
C01I H01L 0.9500
C01J H01M 0.9500
C01K C01O 1.389(4)
C01K H01N 0.9500
C01L H01O 0.9800
C01L H01P 0.9800
C01L H01Q 0.9800
C01M H01R 0.9800
C01M H01S 0.9800
C01M H01T 0.9800
C01N H01U 0.9500
C01O H01V 0.9500
C01P C12 1.421(7)
C01P C11 1.481(7)
C01Q C029 1.535(4)
C01Q C026 1.538(5)
C01Q H01W 1.0000
C01R C02B 1.503(4)
C01R C02D 1.518(4)
C01R H01X 1.0000
C01S C01Z 1.383(4)
C01S H01Y 0.9500
C01T C20 1.323(7)
C01T C19 1.483(7)
C01T H01$ 0.9500
C01U C01Y 1.515(5)
C01U C023 1.527(5)
C01U H01Z 1.0000
C01W C15 1.400(5)
C01W C14 1.447(5)
C01W HA1$ 0.9500
C01X C020 1.369(5)
C01X H013 0.9500
C01Y H020 0.9800
C01Y H021 0.9800
C01Y H022 0.9800
C01Z C022 1.390(4)
C01Z H023 0.9500
C020 H02A 0.9500
C022 H02B 0.9500
C023 H02C 0.9800
C023 H02D 0.9800
C023 H02E 0.9800
C026 H02F 0.9800
C026 H02G 0.9800
C026 H02H 0.9800
C029 H02I 0.9800
C029 H02J 0.9800
C029 H02K 0.9800
C02B H02L 0.9800
C02B H02M 0.9800
C02B H02N 0.9800
C02D H02O 0.9800
C02D H02P 0.9800
C02D H02Q 0.9800
C109 N113 1.446(3)
C100 N112 1.447(3)
C100 H10A 0.9900
C100 H10B 0.9900
C1 C2 1.385(7)
C1 H1 0.9500
C2 C18 1.359(8)
C2 H2 0.9500
C6 C7 1.370(9)
C6 C22 1.418(9)
C6 H6 0.9500
C7 C20 1.375(8)
C7 H7 0.9500
C11 H11D 0.9800
C11 H11E 0.9800
C11 H11F 0.9800
C13 C14 1.386(6)
C13 H13 0.9500
C14 H14 0.9500
C18 H18 0.9500
C20 H20 0.9500
C22 H22 0.9500
C3 C4 1.395(7)
C3 H3 0.9500
C4 C17 1.404(8)
C4 H4 0.9500
C9 C21 1.396(9)
C9 C10 1.407(9)
C9 H9 0.9500
C10 C19 1.367(8)
C10 H10 0.9500
C12 H12A 0.9800
C12 H12B 0.9800
C12 H12C 0.9800
C15 C16 1.395(6)
C15 H15 0.9500
C16 H16 0.9500
C17 H17 0.9500
C19 H19 0.9500
C21 H21 0.9500
